data_7053469
loop_
_publ_author_name
'Li, Hongyan'
'Antoline, Jennifer E.'
'Yang, Jin-Haek'
'Al-Rashid, Ziyad F'
'Hsung, Richard P.'

_publ_section_title
;
 A Stereoselective Intramolecular Cyclopropanation via a De Novo Class of
 Push-Pull Carbenes Derived from DMDO-Epoxidations of Chiral Ynamides.
;
_journal_issue 7
_journal_name_full 'New journal of chemistry = Nouveau journal de chimie'
_journal_page_first 1309
_journal_page_last 1316
_journal_paper_doi 10.1039/c0nj00063a
_journal_volume 34
_journal_year 2010
_chemical_absolute_configuration rm
_chemical_formula_moiety 'C21 H19 N O3'
_chemical_formula_sum 'C21 H19 N O3'
_chemical_formula_weight 333.37
_chemical_name_common CMC0772a
_chemical_name_systematic
;
?
;
_space_group_IT_number 4
_symmetry_cell_setting monoclinic
_symmetry_space_group_name_Hall 'P 2yb'
_symmetry_space_group_name_H-M 'P 1 21 1'
_atom_sites_solution_hydrogens geom
_atom_sites_solution_primary direct
_atom_sites_solution_secondary difmap
_audit_creation_method SHELXL-97
_cell_angle_alpha 90.00
_cell_angle_beta 102.432(3)
_cell_angle_gamma 90.00
_cell_formula_units_Z 2
_cell_length_a 10.959(2)
_cell_length_b 6.0746(12)
_cell_length_c 12.943(3)
_cell_measurement_reflns_used 3390
_cell_measurement_temperature 100(2)
_cell_measurement_theta_max 13.21
_cell_measurement_theta_min 2.21
_cell_volume 841.4(3)
_computing_cell_refinement 'Bruker SMART'
_computing_data_collection 'Bruker SMART'
_computing_data_reduction 'Bruker SAINT'
_computing_molecular_graphics 'Bruker SHELXTL'
_computing_publication_material 'Bruker SHELXTL'
_computing_structure_refinement 'Bruker SHELXTL'
_computing_structure_solution 'Bruker SHELXTL'
_diffrn_ambient_temperature 100(2)
_diffrn_measured_fraction_theta_full 0.903
_diffrn_measured_fraction_theta_max 0.903
_diffrn_measurement_device_type 'Bruker-AXS APEX-II'
_diffrn_measurement_method 'Phi-scans fixed Chi'
_diffrn_radiation_monochromator Double-diamond
_diffrn_radiation_source 'APS 15-ID-B'
_diffrn_radiation_wavelength 0.41328
_diffrn_reflns_av_R_equivalents 0.0707
_diffrn_reflns_av_sigmaI/netI 0.0517
_diffrn_reflns_limit_h_max 13
_diffrn_reflns_limit_h_min -13
_diffrn_reflns_limit_k_max 6
_diffrn_reflns_limit_k_min -6
_diffrn_reflns_limit_l_max 16
_diffrn_reflns_limit_l_min 0
_diffrn_reflns_number 14159
_diffrn_reflns_theta_full 14.96
_diffrn_reflns_theta_max 14.96
_diffrn_reflns_theta_min 2.21
_exptl_absorpt_coefficient_mu 0.009
_exptl_absorpt_correction_T_max 0.9999
_exptl_absorpt_correction_T_min 0.9993
_exptl_absorpt_correction_type multi-scan
_exptl_absorpt_process_details 'SADABS (Sheldrick, 2004)'
_exptl_crystal_colour Colorless
_exptl_crystal_density_diffrn 1.316
_exptl_crystal_density_method 'not measured'
_exptl_crystal_description Needle
_exptl_crystal_F_000 352
_exptl_crystal_size_max 0.08
_exptl_crystal_size_mid 0.02
_exptl_crystal_size_min 0.01
_refine_diff_density_max 0.167
_refine_diff_density_min -0.210
_refine_diff_density_rms 0.045
_refine_ls_abs_structure_details 'Flack H D (1983), Acta Cryst. A39, 876-881'
_refine_ls_abs_structure_Flack 0(3)
_refine_ls_extinction_method none
_refine_ls_goodness_of_fit_ref 1.052
_refine_ls_hydrogen_treatment constr
_refine_ls_matrix_type full
_refine_ls_number_parameters 226
_refine_ls_number_reflns 1715
_refine_ls_number_restraints 1
_refine_ls_restrained_S_all 1.052
_refine_ls_R_factor_all 0.0587
_refine_ls_R_factor_gt 0.0388
_refine_ls_shift/su_max 0.000
_refine_ls_shift/su_mean 0.000
_refine_ls_structure_factor_coef Fsqd
_refine_ls_weighting_details 'calc w=1/[\s^2^(Fo^2^)+(0.0428P)^2^+0.2619P] where P=(Fo^2^+2Fc^2^)/3'
_refine_ls_weighting_scheme calc
_refine_ls_wR_factor_gt 0.0834
_refine_ls_wR_factor_ref 0.0926
_reflns_number_gt 1401
_reflns_number_total 1715
_reflns_threshold_expression >2sigma(I)
_cod_data_source_file c0nj00063a.txt
_cod_data_source_block cmc0772a
_cod_depositor_comments
;
The following automatic conversions were performed:

'_symmetry_cell_setting' value 'Monoclinic' changed to 'monoclinic'
according to /home/saulius/struct/CIF-dictionaries/cif_core.dic
dictionary named 'cif_core.dic' version 2.4.2 from
2011-04-26.

'_exptl_absorpt_correction_type' value 'Multi-scan'
changed to 'multi-scan' according to
/home/saulius/struct/CIF-dictionaries/cif_core.dic dictionary named
'cif_core.dic' version 2.4.2 from 2011-04-26.

Automatic conversion script
Id: cif_fix_values 1891 2012-01-12 08:04:46Z andrius 
;
_cod_original_sg_symbol_H-M P2(1)
_cod_database_code 7053469

loop_
_symmetry_equiv_pos_as_xyz
'x, y, z'
'-x, y+1/2, -z'

loop_
_atom_site_label
_atom_site_type_symbol
_atom_site_fract_x
_atom_site_fract_y
_atom_site_fract_z
_atom_site_U_iso_or_equiv
_atom_site_adp_type
_atom_site_occupancy
_atom_site_symmetry_multiplicity
_atom_site_calc_flag
_atom_site_refinement_flags
O1 O 0.40781(19) 0.5584(4) 0.45930(15) 0.0257(5) Uani 1 1 d .
O2 O 0.42844(18) 0.3352(4) 0.32316(15) 0.0228(5) Uani 1 1 d .
O3 O 0.1072(2) 0.5487(5) 0.44828(16) 0.0305(6) Uani 1 1 d .
N1 N 0.3020(2) 0.2254(5) 0.42671(17) 0.0188(6) Uani 1 1 d .
C1 C 0.3807(3) 0.3888(6) 0.4094(2) 0.0202(7) Uani 1 1 d .
C2 C 0.4018(3) 0.1029(6) 0.2978(2) 0.0216(8) Uani 1 1 d .
H2A H 0.4734 0.0123 0.3365 0.026 Uiso 1 1 calc R
C3 C 0.2842(2) 0.0529(6) 0.3447(2) 0.0188(6) Uani 1 1 d .
H3A H 0.2928 -0.0957 0.3788 0.023 Uiso 1 1 calc R
C4 C 0.3857(2) 0.0618(6) 0.1809(2) 0.0196(7) Uani 1 1 d .
C5 C 0.3353(3) 0.2242(6) 0.1061(2) 0.0215(7) Uani 1 1 d .
H5A H 0.3169 0.3669 0.1286 0.026 Uiso 1 1 calc R
C6 C 0.3128(3) 0.1731(6) -0.0017(2) 0.0238(8) Uani 1 1 d .
H6A H 0.2780 0.2819 -0.0522 0.029 Uiso 1 1 calc R
C7 C 0.3404(3) -0.0337(7) -0.0364(2) 0.0236(8) Uani 1 1 d .
H7A H 0.3246 -0.0656 -0.1099 0.028 Uiso 1 1 calc R
C8 C 0.3914(3) -0.1945(6) 0.0375(2) 0.0247(8) Uani 1 1 d .
H8A H 0.4107 -0.3361 0.0143 0.030 Uiso 1 1 calc R
C9 C 0.4141(3) -0.1465(6) 0.1461(2) 0.0218(7) Uani 1 1 d .
H9A H 0.4489 -0.2559 0.1963 0.026 Uiso 1 1 calc R
C10 C 0.1605(2) 0.0675(6) 0.2645(2) 0.0179(6) Uani 1 1 d .
C11 C 0.0924(3) 0.2622(6) 0.2448(2) 0.0222(8) Uani 1 1 d .
H11A H 0.1201 0.3897 0.2856 0.027 Uiso 1 1 calc R
C12 C -0.0167(3) 0.2718(6) 0.1653(2) 0.0246(8) Uani 1 1 d .
H12A H -0.0630 0.4050 0.1528 0.029 Uiso 1 1 calc R
C13 C -0.0574(3) 0.0850(7) 0.1042(2) 0.0269(8) Uani 1 1 d .
H13A H -0.1303 0.0921 0.0491 0.032 Uiso 1 1 calc R
C14 C 0.0089(3) -0.1106(6) 0.1242(2) 0.0261(8) Uani 1 1 d .
H14A H -0.0191 -0.2378 0.0832 0.031 Uiso 1 1 calc R
C15 C 0.1168(3) -0.1205(6) 0.2046(2) 0.0222(7) Uani 1 1 d .
H15A H 0.1610 -0.2554 0.2188 0.027 Uiso 1 1 calc R
C16 C 0.2387(3) 0.2367(6) 0.5132(2) 0.0205(7) Uani 1 1 d .
C17 C 0.1500(3) 0.4213(6) 0.5198(2) 0.0221(7) Uani 1 1 d .
C18 C 0.1302(3) 0.4357(7) 0.6320(2) 0.0277(8) Uani 1 1 d .
H18A H 0.0559 0.3497 0.6397 0.033 Uiso 1 1 calc R
H18B H 0.1190 0.5905 0.6519 0.033 Uiso 1 1 calc R
C19 C 0.2505(3) 0.3372(7) 0.7008(2) 0.0300(8) Uani 1 1 d .
H19A H 0.3112 0.4551 0.7285 0.036 Uiso 1 1 calc R
H19B H 0.2313 0.2546 0.7613 0.036 Uiso 1 1 calc R
C20 C 0.3035(3) 0.1832(6) 0.6280(2) 0.0254(8) Uani 1 1 d .
H20A H 0.3949 0.1490 0.6448 0.031 Uiso 1 1 calc R
C21 C 0.2147(3) 0.0207(7) 0.5667(2) 0.0288(8) Uani 1 1 d .
H21A H 0.1327 0.0024 0.5860 0.035 Uiso 1 1 calc R
H21B H 0.2500 -0.1159 0.5434 0.035 Uiso 1 1 calc R

loop_
_atom_site_aniso_label
_atom_site_aniso_U_11
_atom_site_aniso_U_22
_atom_site_aniso_U_33
_atom_site_aniso_U_23
_atom_site_aniso_U_13
_atom_site_aniso_U_12
O1 0.0333(11) 0.0183(17) 0.0237(11) -0.0042(10) 0.0024(8) -0.0038(10)
O2 0.0299(11) 0.0172(16) 0.0218(10) -0.0004(9) 0.0065(9) -0.0048(10)
O3 0.0431(13) 0.0173(16) 0.0285(11) 0.0009(10) 0.0018(9) 0.0108(11)
N1 0.0243(12) 0.0154(18) 0.0169(12) -0.0013(11) 0.0046(9) -0.0019(11)
C1 0.0270(15) 0.014(2) 0.0185(14) 0.0010(13) 0.0014(12) 0.0041(13)
C2 0.0251(15) 0.019(2) 0.0188(14) -0.0020(13) 0.0008(11) 0.0007(13)
C3 0.0253(14) 0.0108(19) 0.0194(14) -0.0006(13) 0.0031(11) -0.0009(13)
C4 0.0195(14) 0.018(2) 0.0218(14) 0.0009(14) 0.0045(11) -0.0012(14)
C5 0.0275(15) 0.014(2) 0.0231(14) -0.0006(13) 0.0059(12) -0.0005(13)
C6 0.0263(15) 0.025(2) 0.0190(14) 0.0041(13) 0.0024(12) 0.0020(14)
C7 0.0256(16) 0.025(2) 0.0201(15) -0.0028(13) 0.0056(12) -0.0027(13)
C8 0.0236(14) 0.023(2) 0.0277(15) -0.0049(13) 0.0061(12) -0.0012(13)
C9 0.0243(15) 0.015(2) 0.0254(15) 0.0033(14) 0.0043(12) 0.0030(13)
C10 0.0240(14) 0.012(2) 0.0189(14) -0.0003(12) 0.0075(11) -0.0041(13)
C11 0.0295(16) 0.014(2) 0.0217(15) -0.0002(13) 0.0026(12) -0.0030(13)
C12 0.0282(16) 0.018(2) 0.0266(16) 0.0039(13) 0.0033(12) -0.0006(13)
C13 0.0286(16) 0.026(3) 0.0241(15) 0.0041(14) 0.0015(12) -0.0066(15)
C14 0.0291(16) 0.026(3) 0.0238(15) -0.0029(14) 0.0070(13) -0.0099(15)
C15 0.0305(15) 0.013(2) 0.0249(15) 0.0003(13) 0.0092(12) -0.0027(13)
C16 0.0243(14) 0.019(2) 0.0173(14) 0.0002(13) 0.0038(11) -0.0009(13)
C17 0.0236(15) 0.017(2) 0.0239(15) -0.0045(14) 0.0023(12) -0.0013(13)
C18 0.0317(16) 0.026(2) 0.0262(16) -0.0023(15) 0.0086(13) 0.0009(15)
C19 0.0344(17) 0.033(3) 0.0226(15) -0.0051(15) 0.0049(13) 0.0006(16)
C20 0.0343(16) 0.024(2) 0.0166(13) 0.0026(13) 0.0034(12) 0.0050(14)
C21 0.0412(18) 0.018(3) 0.0290(17) 0.0032(14) 0.0120(14) -0.0009(15)

loop_
_atom_type_symbol
_atom_type_description
_atom_type_scat_dispersion_real
_atom_type_scat_dispersion_imag
_atom_type_scat_source
C C 0.0000 0.0000 'International Tables Vol C Tables 4.2.6.8 and 6.1.1.4'
H H 0.0000 0.0000 'International Tables Vol C Tables 4.2.6.8 and 6.1.1.4'
N N 0.0000 0.0000 'International Tables Vol C Tables 4.2.6.8 and 6.1.1.4'
O O 0.0020 0.0020 'International Tables Vol C Tables 4.2.6.8 and 6.1.1.4'

loop_
_geom_angle_atom_site_label_1
_geom_angle_atom_site_label_2
_geom_angle_atom_site_label_3
_geom_angle
C1 O2 C2 108.6(2)
C1 N1 C16 121.4(3)
C1 N1 C3 112.9(2)
C16 N1 C3 125.6(3)
O1 C1 N1 128.2(3)
O1 C1 O2 122.7(3)
N1 C1 O2 109.1(3)
O2 C2 C4 111.1(3)
O2 C2 C3 103.9(2)
C4 C2 C3 115.3(2)
O2 C2 H2A 108.8
C4 C2 H2A 108.8
C3 C2 H2A 108.8
N1 C3 C10 114.2(3)
N1 C3 C2 98.6(2)
C10 C3 C2 114.2(2)
N1 C3 H3A 109.8
C10 C3 H3A 109.8
C2 C3 H3A 109.8
C9 C4 C5 119.6(3)
C9 C4 C2 119.1(3)
C5 C4 C2 121.2(3)
C6 C5 C4 119.2(3)
C6 C5 H5A 120.4
C4 C5 H5A 120.4
C7 C6 C5 121.3(3)
C7 C6 H6A 119.4
C5 C6 H6A 119.4
C6 C7 C8 119.6(3)
C6 C7 H7A 120.2
C8 C7 H7A 120.2
C7 C8 C9 119.9(3)
C7 C8 H8A 120.1
C9 C8 H8A 120.1
C4 C9 C8 120.4(3)
C4 C9 H9A 119.8
C8 C9 H9A 119.8
C11 C10 C15 118.9(3)
C11 C10 C3 122.6(3)
C15 C10 C3 118.5(3)
C10 C11 C12 120.6(3)
C10 C11 H11A 119.7
C12 C11 H11A 119.7
C11 C12 C13 119.9(3)
C11 C12 H12A 120.0
C13 C12 H12A 120.0
C14 C13 C12 119.9(3)
C14 C13 H13A 120.1
C12 C13 H13A 120.1
C13 C14 C15 120.0(3)
C13 C14 H14A 120.0
C15 C14 H14A 120.0
C14 C15 C10 120.6(3)
C14 C15 H15A 119.7
C10 C15 H15A 119.7
N1 C16 C17 120.4(3)
N1 C16 C21 118.0(3)
C17 C16 C21 116.0(3)
N1 C16 C20 122.8(2)
C17 C16 C20 105.9(3)
C21 C16 C20 58.1(2)
O3 C17 C16 125.4(3)
O3 C17 C18 125.4(3)
C16 C17 C18 109.0(3)
C17 C18 C19 104.5(3)
C17 C18 H18A 110.9
C19 C18 H18A 110.9
C17 C18 H18B 110.9
C19 C18 H18B 110.9
H18A C18 H18B 108.9
C20 C19 C18 105.7(2)
C20 C19 H19A 110.6
C18 C19 H19A 110.6
C20 C19 H19B 110.6
C18 C19 H19B 110.6
H19A C19 H19B 108.7
C21 C20 C19 116.3(3)
C21 C20 C16 60.8(2)
C19 C20 C16 108.0(3)
C21 C20 H20A 119.2
C19 C20 H20A 119.2
C16 C20 H20A 119.2
C20 C21 C16 61.1(2)
C20 C21 H21A 117.7
C16 C21 H21A 117.7
C20 C21 H21B 117.7
C16 C21 H21B 117.7
H21A C21 H21B 114.8

loop_
_geom_bond_atom_site_label_1
_geom_bond_atom_site_label_2
_geom_bond_distance
O1 C1 1.219(4)
O2 C1 1.370(3)
O2 C2 1.464(4)
O3 C17 1.220(4)
N1 C1 1.365(4)
N1 C16 1.440(3)
N1 C3 1.474(4)
C2 C4 1.506(4)
C2 C3 1.569(4)
C2 H2A 1.0000
C3 C10 1.522(4)
C3 H3A 1.0000
C4 C9 1.400(5)
C4 C5 1.409(5)
C5 C6 1.399(4)
C5 H5A 0.9500
C6 C7 1.388(5)
C6 H6A 0.9500
C7 C8 1.396(5)
C7 H7A 0.9500
C8 C9 1.405(4)
C8 H8A 0.9500
C9 H9A 0.9500
C10 C11 1.393(5)
C10 C15 1.405(5)
C11 C12 1.400(4)
C11 H11A 0.9500
C12 C13 1.401(5)
C12 H12A 0.9500
C13 C14 1.387(6)
C13 H13A 0.9500
C14 C15 1.399(4)
C14 H14A 0.9500
C15 H15A 0.9500
C16 C17 1.499(5)
C16 C21 1.532(5)
C16 C20 1.536(4)
C17 C18 1.516(4)
C18 C19 1.544(4)
C18 H18A 0.9900
C18 H18B 0.9900
C19 C20 1.529(5)
C19 H19A 0.9900
C19 H19B 0.9900
C20 C21 1.489(5)
C20 H20A 1.0000
C21 H21A 0.9900
C21 H21B 0.9900

loop_
_geom_torsion_atom_site_label_1
_geom_torsion_atom_site_label_2
_geom_torsion_atom_site_label_3
_geom_torsion_atom_site_label_4
_geom_torsion
C16 N1 C1 O1 -0.6(5)
C3 N1 C1 O1 175.4(3)
C16 N1 C1 O2 179.5(2)
C3 N1 C1 O2 -4.5(3)
C2 O2 C1 O1 166.6(3)
C2 O2 C1 N1 -13.5(3)
C1 O2 C2 C4 149.3(2)
C1 O2 C2 C3 24.6(3)
C1 N1 C3 C10 -102.9(3)
C16 N1 C3 C10 72.9(4)
C1 N1 C3 C2 18.6(3)
C16 N1 C3 C2 -165.6(3)
O2 C2 C3 N1 -24.8(3)
C4 C2 C3 N1 -146.6(3)
O2 C2 C3 C10 96.7(3)
C4 C2 C3 C10 -25.1(4)
O2 C2 C4 C9 152.2(2)
C3 C2 C4 C9 -89.9(3)
O2 C2 C4 C5 -31.8(4)
C3 C2 C4 C5 86.1(4)
C9 C4 C5 C6 1.0(4)
C2 C4 C5 C6 -175.0(3)
C4 C5 C6 C7 -0.7(4)
C5 C6 C7 C8 0.1(5)
C6 C7 C8 C9 0.2(5)
C5 C4 C9 C8 -0.7(4)
C2 C4 C9 C8 175.4(3)
C7 C8 C9 C4 0.1(4)
N1 C3 C10 C11 22.7(4)
C2 C3 C10 C11 -89.7(3)
N1 C3 C10 C15 -160.6(3)
C2 C3 C10 C15 87.0(3)
C15 C10 C11 C12 -1.1(4)
C3 C10 C11 C12 175.7(3)
C10 C11 C12 C13 -0.6(4)
C11 C12 C13 C14 1.5(4)
C12 C13 C14 C15 -0.6(4)
C13 C14 C15 C10 -1.2(4)
C11 C10 C15 C14 2.0(4)
C3 C10 C15 C14 -174.9(2)
C1 N1 C16 C17 60.9(4)
C3 N1 C16 C17 -114.5(3)
C1 N1 C16 C21 -146.5(3)
C3 N1 C16 C21 38.0(4)
C1 N1 C16 C20 -78.2(4)
C3 N1 C16 C20 106.3(4)
N1 C16 C17 O3 13.6(5)
C21 C16 C17 O3 -139.4(3)
C20 C16 C17 O3 158.8(3)
N1 C16 C17 C18 -161.9(3)
C21 C16 C17 C18 45.1(4)
C20 C16 C17 C18 -16.7(4)
O3 C17 C18 C19 -149.4(4)
C16 C17 C18 C19 26.1(4)
C17 C18 C19 C20 -24.9(4)
C18 C19 C20 C21 -50.4(4)
C18 C19 C20 C16 15.3(4)
N1 C16 C20 C21 -104.8(4)
C17 C16 C20 C21 111.1(3)
N1 C16 C20 C19 144.6(3)
C17 C16 C20 C19 0.5(4)
C21 C16 C20 C19 -110.6(3)
C19 C20 C21 C16 96.8(3)
N1 C16 C21 C20 113.1(3)
C17 C16 C21 C20 -93.1(3)
